data_1506620
loop_
_publ_author_name
'Bilke, Julia Luzia'
'Dzuganova, Monika'
'Fr\"ohlich, Roland'
'W\"urthwein, Ernst-Ulrich'

_publ_section_title
;
 Diastereoselective one-step synthesis of functionalized cis-aziridinyl
 alcohols from oxiranyl carbaldimines.
;
_journal_issue 15
_journal_name_full 'Organic letters'
_journal_page_first 3267
_journal_page_last 3270
_journal_paper_doi 10.1021/ol051090l
_journal_volume 7
_journal_year 2005
_chemical_formula_sum 'C15 H23 N O'
_chemical_formula_weight 233.34
_chemical_name_systematic
; 
 ? 
;
_space_group_IT_number 5
_symmetry_cell_setting monoclinic
_symmetry_space_group_name_Hall 'C 2y'
_symmetry_space_group_name_H-M 'C 1 2 1'
_atom_sites_solution_hydrogens geom
_atom_sites_solution_primary direct
_atom_sites_solution_secondary difmap
_audit_creation_method SHELXL-97
_cell_angle_alpha 90.00
_cell_angle_beta 95.14(1)
_cell_angle_gamma 90.00
_cell_formula_units_Z 4
_cell_length_a 16.412(1)
_cell_length_b 5.944(1)
_cell_length_c 14.762(1)
_cell_measurement_temperature 223(2)
_cell_volume 1434.3(3)
_computing_cell_refinement 'Collect (Nonius B.V., 1998)'
_computing_data_collection 'Collect (Nonius B.V., 1998)'
_computing_data_reduction 'Denzo-SMN (Otwinowski & Minor, 1997)'
_computing_molecular_graphics 'SCHAKAL (Keller, 1997)'
_computing_publication_material 'SHELXL-97 (Sheldrick, 1997)'
_computing_structure_refinement 'SHELXL-97 (Sheldrick, 1997)'
_computing_structure_solution 'SHELXS-97 (Sheldrick, 1990)'
_diffrn_ambient_temperature 223(2)
_diffrn_measured_fraction_theta_full 0.955
_diffrn_measured_fraction_theta_max 0.955
_diffrn_measurement_device_type 'Nonius KappaCCD'
_diffrn_measurement_method '\w and \f scans'
_diffrn_radiation_monochromator graphite
_diffrn_radiation_source 'fine-focus sealed tube'
_diffrn_radiation_type CuK\a
_diffrn_radiation_wavelength 1.54178
_diffrn_reflns_av_R_equivalents 0.034
_diffrn_reflns_av_sigmaI/netI 0.0327
_diffrn_reflns_limit_h_max 19
_diffrn_reflns_limit_h_min -19
_diffrn_reflns_limit_k_max 3
_diffrn_reflns_limit_k_min -6
_diffrn_reflns_limit_l_max 17
_diffrn_reflns_limit_l_min -17
_diffrn_reflns_number 3426
_diffrn_reflns_theta_full 65.58
_diffrn_reflns_theta_max 65.58
_diffrn_reflns_theta_min 5.95
_exptl_absorpt_coefficient_mu 0.513
_exptl_absorpt_correction_type none
_exptl_crystal_colour colorless
_exptl_crystal_density_diffrn 1.081
_exptl_crystal_density_method 'not measured'
_exptl_crystal_description block
_exptl_crystal_F_000 512
_exptl_crystal_size_max 0.35
_exptl_crystal_size_mid 0.20
_exptl_crystal_size_min 0.20
_refine_diff_density_max 0.162
_refine_diff_density_min -0.210
_refine_diff_density_rms 0.034
_refine_ls_abs_structure_details 'Flack H D (1983), Acta Cryst. A39, 876-881'
_refine_ls_abs_structure_Flack -0.5(5)
_refine_ls_extinction_method none
_refine_ls_goodness_of_fit_ref 1.094
_refine_ls_hydrogen_treatment riding
_refine_ls_matrix_type full
_refine_ls_number_parameters 160
_refine_ls_number_reflns 1578
_refine_ls_number_restraints 1
_refine_ls_restrained_S_all 1.094
_refine_ls_R_factor_all 0.0493
_refine_ls_R_factor_gt 0.0453
_refine_ls_shift/su_max 0.001
_refine_ls_shift/su_mean 0.000
_refine_ls_structure_factor_coef Fsqd
_refine_ls_weighting_details 'calc w=1/[\s^2^(Fo^2^)+(0.0933P)^2^+0.1057P] where P=(Fo^2^+2Fc^2^)/3'
_refine_ls_weighting_scheme calc
_refine_ls_wR_factor_gt 0.1278
_refine_ls_wR_factor_ref 0.1315
_reflns_number_gt 1425
_reflns_number_total 1578
_reflns_threshold_expression >2sigma(I)
_cod_data_source_file ol051090lsi20050512_015816.cif
_cod_data_source_block wue2914_Compound_8e
_cod_original_sg_symbol_H-M C2
_cod_database_code 1506620

loop_
_symmetry_equiv_pos_as_xyz
'x, y, z'
'-x, y, -z'
'x+1/2, y+1/2, z'
'-x+1/2, y+1/2, -z'

loop_
_atom_site_label
_atom_site_type_symbol
_atom_site_fract_x
_atom_site_fract_y
_atom_site_fract_z
_atom_site_U_iso_or_equiv
_atom_site_adp_type
_atom_site_occupancy
_atom_site_symmetry_multiplicity
_atom_site_calc_flag
_atom_site_refinement_flags
N1 N 0.82429(11) 0.7687(3) 0.22188(13) 0.0360(5) Uani 1 1 d .
C11 C 0.90795(14) 0.8596(5) 0.21615(19) 0.0462(6) Uani 1 1 d .
C12 C 0.93520(18) 0.7758(6) 0.1267(2) 0.0648(9) Uani 1 1 d .
H12A H 0.9027 0.8476 0.0767 0.097 Uiso 1 1 calc R
H12B H 0.9279 0.6141 0.1227 0.097 Uiso 1 1 calc R
H12C H 0.9925 0.8122 0.1234 0.097 Uiso 1 1 calc R
C13 C 0.96080(17) 0.7547(7) 0.2958(2) 0.0669(9) Uani 1 1 d .
H13A H 0.9612 0.5924 0.2888 0.100 Uiso 1 1 calc R
H13B H 0.9384 0.7932 0.3524 0.100 Uiso 1 1 calc R
H13C H 1.0162 0.8118 0.2966 0.100 Uiso 1 1 calc R
C14 C 0.9156(2) 1.1149(6) 0.2218(3) 0.0787(12) Uani 1 1 d .
H14A H 0.9025 1.1654 0.2812 0.118 Uiso 1 1 calc R
H14B H 0.8781 1.1831 0.1752 0.118 Uiso 1 1 calc R
H14C H 0.9712 1.1587 0.2125 0.118 Uiso 1 1 calc R
C2 C 0.75527(13) 0.8725(4) 0.16943(15) 0.0332(5) Uani 1 1 d .
H2 H 0.7700 1.0130 0.1388 0.040 Uiso 1 1 calc R
C21 C 0.69473(14) 0.7274(4) 0.11091(15) 0.0369(6) Uani 1 1 d .
O22 O 0.72865(11) 0.6968(4) 0.02477(11) 0.0524(5) Uani 1 1 d .
H22 H 0.7591 0.5850 0.0276 0.079 Uiso 1 1 calc R
C23 C 0.68250(16) 0.4936(4) 0.14725(18) 0.0442(6) Uani 1 1 d .
H23A H 0.7353 0.4251 0.1641 0.066 Uiso 1 1 calc R
H23B H 0.6526 0.4032 0.1007 0.066 Uiso 1 1 calc R
H23C H 0.6517 0.5022 0.2003 0.066 Uiso 1 1 calc R
C24 C 0.61391(15) 0.8521(6) 0.0944(2) 0.0515(7) Uani 1 1 d .
H24A H 0.5766 0.7652 0.0535 0.077 Uiso 1 1 calc R
H24B H 0.6232 0.9977 0.0675 0.077 Uiso 1 1 calc R
H24C H 0.5903 0.8730 0.1518 0.077 Uiso 1 1 calc R
C3 C 0.76431(13) 0.8902(5) 0.27137(15) 0.0361(6) Uani 1 1 d .
H3 H 0.7834 1.0394 0.2943 0.043 Uiso 1 1 calc R
C31 C 0.71667(15) 0.7627(5) 0.33604(15) 0.0401(6) Uani 1 1 d .
C32 C 0.7429(2) 0.5593(5) 0.37223(18) 0.0524(7) Uani 1 1 d .
H32 H 0.7914 0.4949 0.3547 0.063 Uiso 1 1 calc R
C33 C 0.6985(3) 0.4477(6) 0.4346(2) 0.0753(12) Uani 1 1 d .
H33 H 0.7172 0.3091 0.4591 0.090 Uiso 1 1 calc R
C34 C 0.6284(3) 0.5381(10) 0.4601(2) 0.0916(15) Uani 1 1 d .
H34 H 0.5984 0.4621 0.5020 0.110 Uiso 1 1 calc R
C35 C 0.6008(2) 0.7452(8) 0.4240(2) 0.0801(12) Uani 1 1 d .
H35 H 0.5521 0.8087 0.4414 0.096 Uiso 1 1 calc R
C36 C 0.64546(16) 0.8551(7) 0.36286(18) 0.0566(8) Uani 1 1 d .
H36 H 0.6272 0.9948 0.3391 0.068 Uiso 1 1 calc R

loop_
_atom_site_aniso_label
_atom_site_aniso_U_11
_atom_site_aniso_U_22
_atom_site_aniso_U_33
_atom_site_aniso_U_23
_atom_site_aniso_U_13
_atom_site_aniso_U_12
N1 0.0299(10) 0.0342(11) 0.0440(10) -0.0037(9) 0.0040(8) 0.0013(8)
C11 0.0295(12) 0.0438(15) 0.0647(16) -0.0041(14) 0.0006(11) -0.0033(12)
C12 0.0394(15) 0.084(2) 0.0736(19) -0.0077(19) 0.0185(13) -0.0082(16)
C13 0.0406(15) 0.076(2) 0.081(2) 0.0003(18) -0.0142(14) -0.0031(16)
C14 0.0506(19) 0.0423(19) 0.145(4) -0.007(2) 0.021(2) -0.0157(15)
C2 0.0320(11) 0.0296(12) 0.0384(11) -0.0003(10) 0.0061(9) 0.0003(10)
C21 0.0367(12) 0.0411(15) 0.0333(11) 0.0000(11) 0.0058(9) -0.0028(11)
O22 0.0569(12) 0.0618(13) 0.0399(9) -0.0117(9) 0.0125(8) -0.0048(11)
C23 0.0512(15) 0.0349(14) 0.0460(14) -0.0041(11) 0.0020(12) -0.0098(13)
C24 0.0372(13) 0.0523(17) 0.0632(16) 0.0006(14) -0.0048(11) 0.0007(13)
C3 0.0344(11) 0.0341(13) 0.0399(12) -0.0032(11) 0.0035(9) 0.0027(11)
C31 0.0415(13) 0.0458(15) 0.0321(11) -0.0028(11) -0.0015(10) -0.0059(12)
C32 0.0677(18) 0.0486(17) 0.0394(13) 0.0048(12) -0.0043(13) -0.0096(14)
C33 0.105(3) 0.076(3) 0.0429(15) 0.0121(16) -0.0069(18) -0.037(2)
C34 0.093(3) 0.136(4) 0.0463(17) 0.018(2) 0.0094(18) -0.053(3)
C35 0.060(2) 0.128(4) 0.0549(17) -0.003(2) 0.0215(15) -0.019(2)
C36 0.0471(15) 0.076(2) 0.0476(14) 0.0000(16) 0.0108(12) -0.0011(16)

loop_
_atom_type_symbol
_atom_type_description
_atom_type_scat_dispersion_real
_atom_type_scat_dispersion_imag
_atom_type_scat_source
C C 0.0181 0.0091 'International Tables Vol C Tables 4.2.6.8 and 6.1.1.4'
H H 0.0000 0.0000 'International Tables Vol C Tables 4.2.6.8 and 6.1.1.4'
N N 0.0311 0.0180 'International Tables Vol C Tables 4.2.6.8 and 6.1.1.4'
O O 0.0492 0.0322 'International Tables Vol C Tables 4.2.6.8 and 6.1.1.4'

loop_
_geom_angle_atom_site_label_1
_geom_angle_atom_site_label_2
_geom_angle_atom_site_label_3
_geom_angle
C2 N1 C3 61.97(14)
C2 N1 C11 119.8(2)
C3 N1 C11 121.0(2)
N1 C11 C12 106.1(2)
N1 C11 C14 115.6(2)
C12 C11 C14 110.2(3)
N1 C11 C13 105.7(2)
C12 C11 C13 110.1(3)
C14 C11 C13 109.0(3)
N1 C2 C3 59.54(14)
N1 C2 C21 120.0(2)
C3 C2 C21 127.5(2)
O22 C21 C23 105.7(2)
O22 C21 C24 108.7(2)
C23 C21 C24 111.3(2)
O22 C21 C2 106.69(18)
C23 C21 C2 114.84(19)
C24 C21 C2 109.3(2)
N1 C3 C31 118.8(2)
N1 C3 C2 58.49(14)
C31 C3 C2 126.4(2)
C32 C31 C36 118.8(3)
C32 C31 C3 122.0(2)
C36 C31 C3 119.1(3)
C31 C32 C33 120.7(3)
C34 C33 C32 120.2(4)
C33 C34 C35 119.9(3)
C36 C35 C34 119.5(4)
C35 C36 C31 120.9(3)

loop_
_geom_bond_atom_site_label_1
_geom_bond_atom_site_label_2
_geom_bond_distance
N1 C2 1.451(3)
N1 C3 1.467(3)
N1 C11 1.485(3)
C11 C12 1.516(4)
C11 C14 1.524(4)
C11 C13 1.530(4)
C2 C3 1.503(3)
C2 C21 1.524(3)
C21 O22 1.445(3)
C21 C23 1.510(4)
C21 C24 1.520(3)
C3 C31 1.494(3)
C31 C32 1.375(4)
C31 C36 1.381(4)
C32 C33 1.393(4)
C33 C34 1.353(6)
C34 C35 1.401(6)
C35 C36 1.378(4)

loop_
_geom_torsion_atom_site_label_1
_geom_torsion_atom_site_label_2
_geom_torsion_atom_site_label_3
_geom_torsion_atom_site_label_4
_geom_torsion
C2 N1 C11 C12 -77.2(3)
C3 N1 C11 C12 -150.4(2)
C2 N1 C11 C14 45.2(4)
C3 N1 C11 C14 -28.0(4)
C2 N1 C11 C13 165.9(2)
C3 N1 C11 C13 92.6(3)
C11 N1 C2 C3 -111.5(2)
C3 N1 C2 C21 -118.4(2)
C11 N1 C2 C21 130.1(2)
N1 C2 C21 O22 -85.1(3)
C3 C2 C21 O22 -157.9(2)
N1 C2 C21 C23 31.7(3)
C3 C2 C21 C23 -41.1(3)
N1 C2 C21 C24 157.6(2)
C3 C2 C21 C24 84.8(3)
C2 N1 C3 C31 117.3(2)
C11 N1 C3 C31 -133.0(2)
C11 N1 C3 C2 109.7(2)
C21 C2 C3 N1 106.3(3)
N1 C2 C3 C31 -104.4(3)
C21 C2 C3 C31 1.8(4)
N1 C3 C31 C32 20.6(3)
C2 C3 C31 C32 91.0(3)
N1 C3 C31 C36 -161.7(2)
C2 C3 C31 C36 -91.3(3)
C36 C31 C32 C33 0.2(4)
C3 C31 C32 C33 177.9(2)
C31 C32 C33 C34 0.3(5)
C32 C33 C34 C35 -0.4(5)
C33 C34 C35 C36 -0.1(5)
C34 C35 C36 C31 0.6(5)
C32 C31 C36 C35 -0.7(4)
C3 C31 C36 C35 -178.5(3)

loop_
_cod_related_entry_id
_cod_related_entry_code
_cod_related_entry_database
1 21200036 ChemSpider
